data_4130082
loop_
_publ_author_name
'Xu, Hongwei'
'Diccianni, Justin B.'
'Katigbak, Joseph'
'Hu, Chunhua'
'Zhang, Yingkai'
'Diao, Tianning'

_publ_section_title
;
 Bimetallic C-C Bond-Forming Reductive Elimination from Nickel.
;
_journal_issue 14
_journal_name_full 'Journal of the American Chemical Society'
_journal_page_first 4779
_journal_page_last 4786
_journal_paper_doi 10.1021/jacs.6b00016
_journal_volume 138
_journal_year 2016
_chemical_formula_sum 'C34 H36 N4 Ni'
_chemical_formula_weight 559.38
_space_group_crystal_system monoclinic
_space_group_IT_number 14
_space_group_name_Hall '-P 2yn'
_space_group_name_H-M_alt 'P 1 21/n 1'
_atom_sites_solution_hydrogens geom
_audit_creation_method SHELXL-2014/6
_cell_angle_alpha 90
_cell_angle_beta 103.3138(16)
_cell_angle_gamma 90
_cell_formula_units_Z 4
_cell_length_a 12.3392(14)
_cell_length_b 15.9041(18)
_cell_length_c 14.8784(17)
_cell_measurement_reflns_used 9032
_cell_measurement_temperature 100(2)
_cell_measurement_theta_max 28.26
_cell_measurement_theta_min 2.32
_cell_volume 2841.3(6)
_computing_cell_refinement 'Bruker SAINT'
_computing_data_collection 'Bruker APEX2'
_computing_data_reduction 'Bruker SAINT'
_computing_structure_refinement 'SHELXL-2014/6 (Sheldrick, 2014)'
_computing_structure_solution 'SHELXT (Sheldrick 2014)'
_diffrn_ambient_temperature 100(2)
_diffrn_measured_fraction_theta_full 1.000
_diffrn_measured_fraction_theta_max 0.999
_diffrn_measurement_device_type 'Bruker APEX-II CCD'
_diffrn_measurement_method '\w scans'
_diffrn_radiation_monochromator graphite
_diffrn_radiation_source 'sealed tube'
_diffrn_radiation_type MoK\a
_diffrn_radiation_wavelength 0.71073
_diffrn_reflns_av_R_equivalents 0.0325
_diffrn_reflns_av_unetI/netI 0.0204
_diffrn_reflns_Laue_measured_fraction_full 1.000
_diffrn_reflns_Laue_measured_fraction_max 0.999
_diffrn_reflns_limit_h_max 16
_diffrn_reflns_limit_h_min -16
_diffrn_reflns_limit_k_max 21
_diffrn_reflns_limit_k_min -21
_diffrn_reflns_limit_l_max 19
_diffrn_reflns_limit_l_min -19
_diffrn_reflns_number 47809
_diffrn_reflns_point_group_measured_fraction_full 1.000
_diffrn_reflns_point_group_measured_fraction_max 0.999
_diffrn_reflns_theta_full 25.242
_diffrn_reflns_theta_max 28.297
_diffrn_reflns_theta_min 1.902
_exptl_absorpt_coefficient_mu 0.713
_exptl_absorpt_correction_T_max 0.7457
_exptl_absorpt_correction_T_min 0.6035
_exptl_absorpt_correction_type multi-scan
_exptl_absorpt_process_details SADABS
_exptl_crystal_colour red
_exptl_crystal_density_diffrn 1.308
_exptl_crystal_description plate
_exptl_crystal_F_000 1184
_exptl_crystal_size_max 0.540
_exptl_crystal_size_mid 0.260
_exptl_crystal_size_min 0.060
_refine_diff_density_max 0.853
_refine_diff_density_min -0.618
_refine_diff_density_rms 0.081
_refine_ls_extinction_method none
_refine_ls_goodness_of_fit_ref 1.044
_refine_ls_hydrogen_treatment constr
_refine_ls_matrix_type full
_refine_ls_number_parameters 356
_refine_ls_number_reflns 7055
_refine_ls_number_restraints 6
_refine_ls_restrained_S_all 1.050
_refine_ls_R_factor_all 0.0604
_refine_ls_R_factor_gt 0.0503
_refine_ls_shift/su_max 0.000
_refine_ls_shift/su_mean 0.000
_refine_ls_structure_factor_coef Fsqd
_refine_ls_weighting_details 'w=1/[\s^2^(Fo^2^)+(0.0804P)^2^+3.5795P] where P=(Fo^2^+2Fc^2^)/3'
_refine_ls_weighting_scheme calc
_refine_ls_wR_factor_gt 0.1438
_refine_ls_wR_factor_ref 0.1521
_reflns_Friedel_coverage 0.000
_reflns_number_gt 5953
_reflns_number_total 7055
_reflns_threshold_expression 'I > 2\s(I)'
_cod_data_source_file ja6b00016_si_002.cif
_cod_data_source_block 15tnd28h
_cod_original_sg_symbol_H-M 'P 21/n'
_cod_database_code 4130082
_shelx_space_group_comment
;
The symmetry employed for this shelxl refinement is uniquely defined
by the following loop, which should always be used as a source of
symmetry information in preference to the above space-group names.
They are only intended as comments.
;
_shelx_estimated_absorpt_t_min 0.700
_shelx_estimated_absorpt_t_max 0.958
_shelxl_version_number 2014/6

loop_
_space_group_symop_operation_xyz
'x, y, z'
'-x+1/2, y+1/2, -z+1/2'
'-x, -y, -z'
'x-1/2, -y-1/2, z-1/2'

loop_
_atom_site_label
_atom_site_type_symbol
_atom_site_fract_x
_atom_site_fract_y
_atom_site_fract_z
_atom_site_U_iso_or_equiv
_atom_site_adp_type
_atom_site_occupancy
_atom_site_site_symmetry_order
_atom_site_calc_flag
_atom_site_refinement_flags_posn
_atom_site_refinement_flags_adp
Ni1 Ni 0.25808(2) 0.35641(2) 0.38023(2) 0.02455(11) Uani 1 1 d . .
N1 N 0.23287(17) 0.23898(12) 0.37739(14) 0.0268(4) Uani 1 1 d . .
N2 N 0.08118(19) 0.35017(14) 0.41511(17) 0.0343(5) Uani 1 1 d . .
N3 N 0.29273(16) 0.47439(12) 0.39469(14) 0.0249(4) Uani 1 1 d . .
N4 N 0.33244(17) 0.35096(11) 0.51305(14) 0.0241(4) Uani 1 1 d . .
C1 C 0.1394(2) 0.20816(15) 0.40354(16) 0.0283(5) Uani 1 1 d . .
C2 C 0.1511(2) 0.12116(16) 0.41852(17) 0.0321(5) Uani 1 1 d . .
C3 C 0.2542(2) 0.09939(17) 0.40060(19) 0.0355(6) Uani 1 1 d . .
H3 H 0.2857 0.0446 0.4046 0.043 Uiso 1 1 calc R U
C4 C 0.3024(2) 0.17302(16) 0.37575(18) 0.0312(5) Uani 1 1 d . .
C5 C 0.0750(3) 0.06118(18) 0.4512(2) 0.0433(7) Uani 1 1 d . .
H5A H 0.1113 0.0062 0.4634 0.065 Uiso 1 1 calc R U
H5B H 0.0059 0.0553 0.4035 0.065 Uiso 1 1 calc R U
H5C H 0.0578 0.0828 0.5080 0.065 Uiso 1 1 calc R U
C6 C 0.4121(2) 0.18217(18) 0.3521(2) 0.0408(6) Uani 1 1 d . .
H6A H 0.4458 0.1266 0.3504 0.061 Uiso 1 1 calc R U
H6B H 0.4610 0.2170 0.3989 0.061 Uiso 1 1 calc R U
H6C H 0.4022 0.2090 0.2915 0.061 Uiso 1 1 calc R U
C7 C 0.0546(2) 0.26703(16) 0.41657(18) 0.0334(5) Uani 1 1 d . .
C8 C -0.0507(3) 0.2430(2) 0.4280(2) 0.0470(7) Uani 1 1 d . .
H8 H -0.0703 0.1851 0.4268 0.056 Uiso 1 1 calc R U
C9 C -0.1258(3) 0.3036(2) 0.4410(3) 0.0577(9) Uani 1 1 d . .
H9 H -0.1967 0.2875 0.4501 0.069 Uiso 1 1 calc R U
C10 C -0.0972(3) 0.3885(2) 0.4407(3) 0.0564(9) Uani 1 1 d . .
H10 H -0.1474 0.4316 0.4490 0.068 Uiso 1 1 calc R U
C11 C 0.0076(3) 0.40692(19) 0.4277(2) 0.0455(7) Uani 1 1 d . .
H11 H 0.0283 0.4645 0.4277 0.055 Uiso 1 1 calc R U
C12 C 0.34493(17) 0.49541(14) 0.48304(16) 0.0229(4) Uani 1 1 d . .
C13 C 0.37800(18) 0.57776(14) 0.51176(18) 0.0265(5) Uani 1 1 d . .
C14 C 0.3542(2) 0.64157(15) 0.4443(2) 0.0319(5) Uani 1 1 d . .
H14 H 0.3747 0.6982 0.4601 0.038 Uiso 1 1 calc R U
C15 C 0.3013(2) 0.62085(16) 0.3559(2) 0.0345(6) Uani 1 1 d . .
H15 H 0.2850 0.6632 0.3098 0.041 Uiso 1 1 calc R U
C16 C 0.2710(2) 0.53695(15) 0.33310(18) 0.0315(5) Uani 1 1 d . .
H16 H 0.2336 0.5242 0.2714 0.038 Uiso 1 1 calc R U
C17 C 0.4342(2) 0.59091(16) 0.60656(19) 0.0329(5) Uani 1 1 d . .
H17 H 0.4567 0.6461 0.6270 0.040 Uiso 1 1 calc R U
C18 C 0.4559(2) 0.52619(17) 0.66757(19) 0.0343(5) Uani 1 1 d . .
H18 H 0.4935 0.5369 0.7297 0.041 Uiso 1 1 calc R U
C19 C 0.36720(18) 0.42802(14) 0.54780(16) 0.0227(4) Uani 1 1 d . .
C20 C 0.4232(2) 0.44214(15) 0.63979(17) 0.0282(5) Uani 1 1 d . .
C21 C 0.4449(2) 0.37113(18) 0.69808(18) 0.0345(5) Uani 1 1 d . .
H21 H 0.4839 0.3771 0.7607 0.041 Uiso 1 1 calc R U
C22 C 0.4092(2) 0.29368(17) 0.66349(18) 0.0350(6) Uani 1 1 d . .
H22 H 0.4225 0.2455 0.7023 0.042 Uiso 1 1 calc R U
C23 C 0.3530(2) 0.28560(15) 0.57052(18) 0.0303(5) Uani 1 1 d . .
H23 H 0.3286 0.2314 0.5476 0.036 Uiso 1 1 calc R U
C24 C 0.2138(2) 0.36242(15) 0.24889(19) 0.0358(6) Uani 1 1 d . .
C25 C 0.1047(3) 0.3805(2) 0.2028(2) 0.0486(8) Uani 1 1 d . .
H25 H 0.0498 0.3886 0.2375 0.058 Uiso 1 1 calc R U
C26 C 0.0747(3) 0.3868(2) 0.1073(3) 0.0631(11) Uani 1 1 d . .
H26 H -0.0003 0.3997 0.0779 0.076 Uiso 1 1 calc R U
C27 C 0.1516(4) 0.3748(2) 0.0540(2) 0.0639(12) Uani 1 1 d . .
H27 H 0.1298 0.3786 -0.0114 0.077 Uiso 1 1 calc R U
C28 C 0.2602(4) 0.3574(2) 0.0972(2) 0.0572(10) Uani 1 1 d . .
H28 H 0.3142 0.3499 0.0615 0.069 Uiso 1 1 calc R U
C29 C 0.2916(3) 0.35050(17) 0.1933(2) 0.0432(7) Uani 1 1 d . .
H29 H 0.3667 0.3375 0.2220 0.052 Uiso 1 1 calc R U
C30 C 0.2224(6) 0.5608(6) 0.8092(5) 0.132(3) Uani 1 1 d . .
H30A H 0.2794 0.5866 0.8584 0.198 Uiso 1 1 calc R U
H30B H 0.1491 0.5833 0.8111 0.198 Uiso 1 1 calc R U
H30C H 0.2385 0.5734 0.7491 0.198 Uiso 1 1 calc R U
C31 C 0.2229(5) 0.4693(6) 0.8227(4) 0.111(2) Uani 1 1 d . .
H31A H 0.1939 0.4574 0.8782 0.134 Uiso 1 1 calc R U
H31B H 0.3011 0.4497 0.8359 0.134 Uiso 1 1 calc R U
C32 C 0.1564(4) 0.4178(5) 0.7433(4) 0.1002(19) Uani 1 1 d . .
H32A H 0.0779 0.4369 0.7304 0.120 Uiso 1 1 calc R U
H32B H 0.1850 0.4298 0.6877 0.120 Uiso 1 1 calc R U
C33 C 0.1584(5) 0.3261(5) 0.7579(4) 0.106(2) Uani 1 1 d . .
H33A H 0.1274 0.3142 0.8123 0.127 Uiso 1 1 calc R U
H33B H 0.2371 0.3075 0.7731 0.127 Uiso 1 1 calc R U
C34 C 0.0964(5) 0.2746(5) 0.6790(4) 0.122(2) Uani 1 1 d . U
H34A H 0.1185 0.2155 0.6890 0.183 Uiso 1 1 calc R U
H34B H 0.1139 0.2945 0.6216 0.183 Uiso 1 1 calc R U
H34C H 0.0162 0.2799 0.6745 0.183 Uiso 1 1 calc R U

loop_
_atom_site_aniso_label
_atom_site_aniso_U_11
_atom_site_aniso_U_22
_atom_site_aniso_U_33
_atom_site_aniso_U_23
_atom_site_aniso_U_13
_atom_site_aniso_U_12
Ni1 0.02875(17) 0.01627(16) 0.02679(17) -0.00002(10) 0.00264(12) -0.00117(10)
N1 0.0315(10) 0.0202(9) 0.0284(10) -0.0016(7) 0.0061(8) -0.0004(7)
N2 0.0323(11) 0.0314(11) 0.0400(12) 0.0004(9) 0.0099(9) 0.0002(8)
N3 0.0233(9) 0.0198(9) 0.0304(10) 0.0023(7) 0.0037(7) 0.0006(7)
N4 0.0270(9) 0.0189(9) 0.0261(9) -0.0001(7) 0.0056(7) 0.0008(7)
C1 0.0348(12) 0.0237(11) 0.0251(11) 0.0002(9) 0.0043(9) -0.0026(9)
C2 0.0427(14) 0.0242(11) 0.0283(12) 0.0014(9) 0.0063(10) -0.0043(10)
C3 0.0473(15) 0.0227(12) 0.0354(13) -0.0015(10) 0.0072(11) -0.0001(10)
C4 0.0392(13) 0.0225(11) 0.0319(12) -0.0028(9) 0.0084(10) 0.0031(10)
C5 0.0533(17) 0.0304(13) 0.0472(16) 0.0066(12) 0.0137(13) -0.0080(12)
C6 0.0381(14) 0.0329(14) 0.0519(17) -0.0001(12) 0.0116(12) 0.0031(11)
C7 0.0369(13) 0.0299(13) 0.0341(13) 0.0008(10) 0.0098(10) -0.0009(10)
C8 0.0470(16) 0.0378(15) 0.062(2) 0.0011(14) 0.0251(15) -0.0053(13)
C9 0.0470(18) 0.056(2) 0.079(3) 0.0026(18) 0.0340(18) -0.0012(15)
C10 0.0486(18) 0.0468(18) 0.082(3) 0.0011(17) 0.0315(18) 0.0091(15)
C11 0.0441(15) 0.0306(14) 0.065(2) -0.0013(13) 0.0185(14) 0.0027(12)
C12 0.0198(9) 0.0180(10) 0.0311(11) -0.0012(8) 0.0066(8) 0.0011(8)
C13 0.0216(10) 0.0200(10) 0.0393(13) -0.0022(9) 0.0098(9) -0.0009(8)
C14 0.0281(11) 0.0186(11) 0.0504(15) 0.0004(10) 0.0116(11) -0.0002(8)
C15 0.0334(12) 0.0209(11) 0.0478(15) 0.0102(10) 0.0062(11) 0.0020(9)
C16 0.0322(12) 0.0232(11) 0.0362(13) 0.0059(10) 0.0018(10) -0.0002(9)
C17 0.0328(12) 0.0245(11) 0.0418(14) -0.0088(10) 0.0092(10) -0.0065(9)
C18 0.0352(13) 0.0344(13) 0.0318(12) -0.0074(10) 0.0048(10) -0.0067(10)
C19 0.0208(9) 0.0190(10) 0.0290(11) -0.0004(8) 0.0071(8) 0.0016(8)
C20 0.0264(11) 0.0270(11) 0.0309(12) -0.0028(9) 0.0065(9) -0.0011(9)
C21 0.0377(13) 0.0381(14) 0.0258(12) 0.0020(10) 0.0033(10) 0.0019(11)
C22 0.0431(14) 0.0290(13) 0.0316(13) 0.0067(10) 0.0060(11) 0.0053(11)
C23 0.0381(13) 0.0196(10) 0.0324(12) 0.0022(9) 0.0063(10) 0.0019(9)
C24 0.0464(15) 0.0225(12) 0.0336(13) 0.0017(9) -0.0011(11) -0.0098(10)
C25 0.0453(16) 0.0469(17) 0.0459(17) 0.0126(14) -0.0052(13) -0.0174(14)
C26 0.071(2) 0.056(2) 0.0489(19) 0.0160(16) -0.0143(17) -0.0333(19)
C27 0.103(3) 0.0463(18) 0.0357(16) 0.0018(14) 0.0021(18) -0.038(2)
C28 0.101(3) 0.0367(17) 0.0385(16) -0.0083(13) 0.0245(19) -0.0231(17)
C29 0.071(2) 0.0269(13) 0.0344(14) -0.0052(10) 0.0169(14) -0.0097(13)
C30 0.094(4) 0.175(8) 0.124(6) 0.021(6) 0.019(4) 0.033(5)
C31 0.075(3) 0.171(7) 0.087(4) 0.010(4) 0.016(3) -0.001(4)
C32 0.060(3) 0.153(6) 0.094(4) 0.029(4) 0.032(3) 0.008(3)
C33 0.069(3) 0.168(7) 0.093(4) 0.032(4) 0.044(3) 0.016(4)
C34 0.095(4) 0.197(7) 0.088(4) -0.027(4) 0.049(3) -0.017(4)

loop_
_atom_type_symbol
_atom_type_description
_atom_type_scat_dispersion_real
_atom_type_scat_dispersion_imag
_atom_type_scat_source
C C 0.0033 0.0016 'International Tables Vol C Tables 4.2.6.8 and 6.1.1.4'
H H 0.0000 0.0000 'International Tables Vol C Tables 4.2.6.8 and 6.1.1.4'
N N 0.0061 0.0033 'International Tables Vol C Tables 4.2.6.8 and 6.1.1.4'
Ni Ni 0.3393 1.1124 'International Tables Vol C Tables 4.2.6.8 and 6.1.1.4'

loop_
_geom_angle_atom_site_label_1
_geom_angle_atom_site_label_2
_geom_angle_atom_site_label_3
_geom_angle
N1 Ni1 C24 91.13(9)
N1 Ni1 N3 174.53(9)
C24 Ni1 N3 93.98(9)
N1 Ni1 N4 90.86(8)
C24 Ni1 N4 169.36(11)
N3 Ni1 N4 83.76(8)
N1 Ni1 N2 78.91(8)
C24 Ni1 N2 99.59(11)
N3 Ni1 N2 102.09(8)
N4 Ni1 N2 91.04(8)
C4 N1 C1 107.5(2)
C4 N1 Ni1 131.39(18)
C1 N1 Ni1 119.01(16)
C11 N2 C7 118.9(2)
C11 N2 Ni1 134.6(2)
C7 N2 Ni1 106.40(17)
C16 N3 C12 116.9(2)
C16 N3 Ni1 130.11(18)
C12 N3 Ni1 112.92(15)
C23 N4 C19 117.5(2)
C23 N4 Ni1 130.58(17)
C19 N4 Ni1 111.90(15)
N1 C1 C2 109.3(2)
N1 C1 C7 118.8(2)
C2 C1 C7 131.8(2)
C3 C2 C1 106.1(2)
C3 C2 C5 124.7(2)
C1 C2 C5 129.1(3)
C4 C3 C2 107.6(2)
C4 C3 H3 126.2
C2 C3 H3 126.2
N1 C4 C3 109.4(2)
N1 C4 C6 122.9(2)
C3 C4 C6 127.6(2)
C2 C5 H5A 109.5
C2 C5 H5B 109.5
H5A C5 H5B 109.5
C2 C5 H5C 109.5
H5A C5 H5C 109.5
H5B C5 H5C 109.5
C4 C6 H6A 109.5
C4 C6 H6B 109.5
H6A C6 H6B 109.5
C4 C6 H6C 109.5
H6A C6 H6C 109.5
H6B C6 H6C 109.5
N2 C7 C8 120.0(3)
N2 C7 C1 116.1(2)
C8 C7 C1 123.9(2)
C9 C8 C7 119.8(3)
C9 C8 H8 120.1
C7 C8 H8 120.1
C8 C9 C10 119.8(3)
C8 C9 H9 120.1
C10 C9 H9 120.1
C11 C10 C9 116.8(3)
C11 C10 H10 121.6
C9 C10 H10 121.6
N2 C11 C10 124.7(3)
N2 C11 H11 117.6
C10 C11 H11 117.6
N3 C12 C13 124.0(2)
N3 C12 C19 116.20(19)
C13 C12 C19 119.8(2)
C12 C13 C14 117.1(2)
C12 C13 C17 118.3(2)
C14 C13 C17 124.6(2)
C15 C14 C13 119.1(2)
C15 C14 H14 120.5
C13 C14 H14 120.5
C14 C15 C16 120.2(2)
C14 C15 H15 119.9
C16 C15 H15 119.9
N3 C16 C15 122.7(2)
N3 C16 H16 118.6
C15 C16 H16 118.6
C18 C17 C13 121.5(2)
C18 C17 H17 119.3
C13 C17 H17 119.3
C17 C18 C20 121.1(2)
C17 C18 H18 119.5
C20 C18 H18 119.5
N4 C19 C20 123.8(2)
N4 C19 C12 115.2(2)
C20 C19 C12 121.0(2)
C19 C20 C21 116.9(2)
C19 C20 C18 118.4(2)
C21 C20 C18 124.7(2)
C22 C21 C20 119.4(2)
C22 C21 H21 120.3
C20 C21 H21 120.3
C21 C22 C23 119.8(2)
C21 C22 H22 120.1
C23 C22 H22 120.1
N4 C23 C22 122.6(2)
N4 C23 H23 118.7
C22 C23 H23 118.7
C25 C24 C29 116.6(3)
C25 C24 Ni1 122.1(3)
C29 C24 Ni1 121.3(2)
C26 C25 C24 121.3(4)
C26 C25 H25 119.4
C24 C25 H25 119.4
C27 C26 C25 121.4(4)
C27 C26 H26 119.3
C25 C26 H26 119.3
C28 C27 C26 118.9(3)
C28 C27 H27 120.6
C26 C27 H27 120.6
C27 C28 C29 120.4(4)
C27 C28 H28 119.8
C29 C28 H28 119.8
C28 C29 C24 121.5(3)
C28 C29 H29 119.3
C24 C29 H29 119.3
C31 C30 H30A 109.5
C31 C30 H30B 109.5
H30A C30 H30B 109.5
C31 C30 H30C 109.5
H30A C30 H30C 109.5
H30B C30 H30C 109.5
C30 C31 C32 116.4(6)
C30 C31 H31A 108.2
C32 C31 H31A 108.2
C30 C31 H31B 108.2
C32 C31 H31B 108.2
H31A C31 H31B 107.3
C33 C32 C31 115.6(6)
C33 C32 H32A 108.4
C31 C32 H32A 108.4
C33 C32 H32B 108.4
C31 C32 H32B 108.4
H32A C32 H32B 107.4
C32 C33 C34 116.1(6)
C32 C33 H33A 108.3
C34 C33 H33A 108.3
C32 C33 H33B 108.3
C34 C33 H33B 108.3
H33A C33 H33B 107.4
C33 C34 H34A 109.5
C33 C34 H34B 109.5
H34A C34 H34B 109.5
C33 C34 H34C 109.5
H34A C34 H34C 109.5
H34B C34 H34C 109.5

loop_
_geom_bond_atom_site_label_1
_geom_bond_atom_site_label_2
_geom_bond_distance
Ni1 N1 1.892(2)
Ni1 C24 1.906(3)
Ni1 N3 1.925(2)
Ni1 N4 1.980(2)
Ni1 N2 2.359(2)
N1 C4 1.359(3)
N1 C1 1.388(3)
N2 C11 1.324(4)
N2 C7 1.364(3)
N3 C16 1.337(3)
N3 C12 1.366(3)
N4 C23 1.333(3)
N4 C19 1.361(3)
C1 C2 1.404(3)
C1 C7 1.450(4)
C2 C3 1.402(4)
C2 C5 1.496(4)
C3 C4 1.401(4)
C3 H3 0.9500
C4 C6 1.482(4)
C5 H5A 0.9800
C5 H5B 0.9800
C5 H5C 0.9800
C6 H6A 0.9800
C6 H6B 0.9800
C6 H6C 0.9800
C7 C8 1.402(4)
C8 C9 1.381(5)
C8 H8 0.9500
C9 C10 1.397(5)
C9 H9 0.9500
C10 C11 1.382(5)
C10 H10 0.9500
C11 H11 0.9500
C12 C13 1.408(3)
C12 C19 1.425(3)
C13 C14 1.409(4)
C13 C17 1.437(4)
C14 C15 1.367(4)
C14 H14 0.9500
C15 C16 1.406(4)
C15 H15 0.9500
C16 H16 0.9500
C17 C18 1.358(4)
C17 H17 0.9500
C18 C20 1.430(3)
C18 H18 0.9500
C19 C20 1.402(3)
C20 C21 1.412(4)
C21 C22 1.368(4)
C21 H21 0.9500
C22 C23 1.403(4)
C22 H22 0.9500
C23 H23 0.9500
C24 C25 1.393(4)
C24 C29 1.416(5)
C25 C26 1.387(5)
C25 H25 0.9500
C26 C27 1.383(6)
C26 H26 0.9500
C27 C28 1.374(6)
C27 H27 0.9500
C28 C29 1.397(4)
C28 H28 0.9500
C29 H29 0.9500
C30 C31 1.469(10)
C30 H30A 0.9800
C30 H30B 0.9800
C30 H30C 0.9800
C31 C32 1.514(9)
C31 H31A 0.9900
C31 H31B 0.9900
C32 C33 1.473(9)
C32 H32A 0.9900
C32 H32B 0.9900
C33 C34 1.490(9)
C33 H33A 0.9900
C33 H33B 0.9900
C34 H34A 0.9800
C34 H34B 0.9800
C34 H34C 0.9800
